data_4117000
loop_
_publ_author_name
'Ling Tong'
'Douglas M. Ho'
'Nancy J. Vogelaar'
'Clarence E. Schutt'
'Robert A. Pascal'

_publ_section_title
;
 The Albatrossenes: Large, Cleft-Containing, Polyphenyl Polycyclic
 Aromatic Hydrocarbons
;
_journal_name_full 'Journal of the American Chemical Society'
_journal_page_first 7291
_journal_page_last 7302
_journal_paper_doi 10.1021/ja971261k
_journal_volume 119
_journal_year 1997
_chemical_compound_source 'see text'
_chemical_formula_structural 'C~110~H~73~Br . C~6~H~5~NO~2~'
_chemical_formula_sum 'C116 H78 Br N O2'
_chemical_formula_weight 1597.70
_chemical_name_systematic
;
 1-Bromo-3,5-bis(1,3,4,5,6,7,8-heptaphenyl-2-naphthyl)benzene
 Nitrobenzene Solvate
;
_space_group_IT_number 2
_symmetry_cell_setting triclinic
_symmetry_space_group_name_Hall '-P 1'
_symmetry_space_group_name_H-M 'P -1'
_atom_sites_solution_hydrogens geom
_atom_sites_solution_primary heavy
_atom_sites_solution_secondary difmap
_audit_creation_method SHELXL
_cell_angle_alpha 77.741(9)
_cell_angle_beta 72.291(8)
_cell_angle_gamma 85.612(8)
_cell_formula_units_Z 2
_cell_length_a 16.922(2)
_cell_length_b 13.627(2)
_cell_length_c 20.291(3)
_cell_measurement_reflns_used 90
_cell_measurement_temperature 230(2)
_cell_measurement_theta_max 8.317
_cell_measurement_theta_min 2.367
_cell_volume 4355.3(11)
_computing_cell_refinement 'Siemens XSCANS'
_computing_data_collection 'Siemens XSCANS'
_computing_data_reduction 'Siemens XSCANS'
_computing_molecular_graphics 'Siemens SHELXTL'
_computing_publication_material 'SHELXL-93, Siemens SHELXTL'
_computing_structure_refinement SHELXL-93
_computing_structure_solution 'Siemens SHELXTL'
_diffrn_ambient_temperature 230(2)
_diffrn_measurement_device 'Siemens P4'
_diffrn_measurement_method '\w scans'
_diffrn_radiation_monochromator graphite
_diffrn_radiation_source 'normal-focus sealed tube'
_diffrn_radiation_type MoK\a
_diffrn_radiation_wavelength 0.71073
_diffrn_reflns_av_R_equivalents 0.0708
_diffrn_reflns_av_sigmaI/netI 0.4323
_diffrn_reflns_limit_h_max 17
_diffrn_reflns_limit_h_min -17
_diffrn_reflns_limit_k_max 0
_diffrn_reflns_limit_k_min -14
_diffrn_reflns_limit_l_max 21
_diffrn_reflns_limit_l_min -21
_diffrn_reflns_number 11843
_diffrn_reflns_theta_max 22.50
_diffrn_reflns_theta_min 1.53
_diffrn_standards_decay_% 0
_diffrn_standards_interval_count 97
_diffrn_standards_number 3
_exptl_absorpt_coefficient_mu 0.527
_exptl_absorpt_correction_type none
_exptl_crystal_colour Colorless
_exptl_crystal_density_diffrn 1.218
_exptl_crystal_density_method none
_exptl_crystal_description Needle
_exptl_crystal_F_000 1664
_exptl_crystal_size_max 0.22
_exptl_crystal_size_mid 0.05
_exptl_crystal_size_min 0.05
_refine_diff_density_max 0.410
_refine_diff_density_min -0.384
_refine_diff_density_rms 0.063
_refine_ls_extinction_method none
_refine_ls_goodness_of_fit_all 0.684
_refine_ls_goodness_of_fit_obs 1.093
_refine_ls_hydrogen_treatment 'xyz riding, U(H) = 1.2U(C)'
_refine_ls_matrix_type full
_refine_ls_number_parameters 450
_refine_ls_number_reflns 11263
_refine_ls_number_restraints 0
_refine_ls_restrained_S_all 0.741
_refine_ls_restrained_S_obs 1.093
_refine_ls_R_factor_all 0.2411
_refine_ls_R_factor_obs 0.0788
_refine_ls_shift/esd_max 0.000
_refine_ls_shift/esd_mean 0.000
_refine_ls_structure_factor_coef Fsqd
_refine_ls_weighting_details 'w=1/[\s^2^(Fo^2^)+(0.0414P)^2^+0.0000P] where P=(Fo^2^+2Fc^2^)/3'
_refine_ls_weighting_scheme calc
_refine_ls_wR_factor_all 0.1886
_refine_ls_wR_factor_obs 0.1326
_reflns_number_observed 2819
_reflns_number_total 11266
_reflns_observed_criterion >2sigma(I)
_cod_data_source_file ja971261k_2.cif
_cod_data_source_block 96025b
_cod_depositor_comments
;
The following automatic conversions were performed:

'_refine_ls_weighting_scheme' value 'calc
w=1/[\s^2^(Fo^2^)+(0.0414P)^2^+0.0000P] where P=(Fo^2^+2Fc^2^)/3' was
changed to 'calc'. New tag '_refine_ls_weighting_details' was
created. The value of the new tag was set to
'w=1/[\s^2^(Fo^2^)+(0.0414P)^2^+0.0000P] where P=(Fo^2^+2Fc^2^)/3'.

Automatic conversion script
Id: cif_fix_values 3143 2015-03-26 13:38:13Z robertas 

The following automatic conversions were performed:

'_atom_sites_solution_primary' value 'heavy-atom method' was changed
to 'heavy'.

Automatic conversion script
Id: cif_fix_values 6452 2018-10-05 10:23:21Z andrius 
;
_cod_original_cell_volume 4355(1)
_cod_database_code 4117000

loop_
_symmetry_equiv_pos_as_xyz
'x, y, z'
'-x, -y, -z'

loop_
_atom_site_aniso_label
_atom_site_aniso_U_11
_atom_site_aniso_U_22
_atom_site_aniso_U_33
_atom_site_aniso_U_23
_atom_site_aniso_U_13
_atom_site_aniso_U_12
Br1 0.0489(7) 0.0751(9) 0.0298(6) -0.0064(6) -0.0028(5) 0.0097(6)

loop_
_atom_site_label
_atom_site_type_symbol
_atom_site_fract_x
_atom_site_fract_y
_atom_site_fract_z
_atom_site_U_iso_or_equiv
_atom_site_thermal_displace_type
_atom_site_occupancy
_atom_site_calc_flag
_atom_site_refinement_flags
Br1 Br -0.1742(1) 0.5400(1) 0.5122(1) 0.054(1) Uani 1 d .
C1 C -0.1061(6) 0.5453(7) 0.4172(5) 0.037(3) Uiso 1 d .
C2 C -0.0213(5) 0.5526(6) 0.4031(5) 0.037(3) Uiso 1 d .
H2 H 0.0016(5) 0.5577(6) 0.4390(5) 0.044 Uiso 1 calc R
C3 C 0.0302(5) 0.5524(6) 0.3339(4) 0.028(2) Uiso 1 d .
C4 C -0.0082(5) 0.5451(7) 0.2834(5) 0.038(3) Uiso 1 d .
H4 H 0.0254(5) 0.5451(7) 0.2369(5) 0.046 Uiso 1 calc R
C5 C -0.0931(5) 0.5378(6) 0.2979(4) 0.025(2) Uiso 1 d .
C6 C -0.1430(6) 0.5403(6) 0.3667(4) 0.035(3) Uiso 1 d .
H6 H -0.2011(6) 0.5385(6) 0.3781(4) 0.042 Uiso 1 calc R
C1' C 0.1598(5) 0.6402(7) 0.3184(4) 0.028(2) Uiso 1 d .
C2' C 0.1216(5) 0.5548(7) 0.3176(4) 0.030(2) Uiso 1 d .
C3' C 0.1703(5) 0.4661(7) 0.3041(4) 0.029(2) Uiso 1 d .
C4' C 0.2518(5) 0.4622(7) 0.2986(4) 0.029(2) Uiso 1 d .
C4A' C 0.2917(5) 0.5454(7) 0.3044(4) 0.028(2) Uiso 1 d .
C5' C 0.3739(5) 0.5431(7) 0.3131(4) 0.031(2) Uiso 1 d .
C6' C 0.4102(6) 0.6286(7) 0.3156(4) 0.036(3) Uiso 1 d .
C7' C 0.3724(6) 0.7254(7) 0.2985(5) 0.039(3) Uiso 1 d .
C8' C 0.2939(5) 0.7311(7) 0.2922(4) 0.031(3) Uiso 1 d .
C8A' C 0.2479(5) 0.6406(7) 0.3046(4) 0.031(2) Uiso 1 d .
C9' C 0.1108(5) 0.7282(7) 0.3414(4) 0.029(2) Uiso 1 d .
C10' C 0.0597(6) 0.7855(8) 0.3025(5) 0.055(3) Uiso 1 d .
H10' H 0.0562(6) 0.7675(8) 0.2613(5) 0.066 Uiso 1 calc R
C11' C 0.0156(6) 0.8670(8) 0.3254(5) 0.057(3) Uiso 1 d .
H11' H -0.0161(6) 0.9068(8) 0.2987(5) 0.069 Uiso 1 calc R
C12' C 0.0180(6) 0.8904(8) 0.3885(5) 0.054(3) Uiso 1 d .
H12' H -0.0140(6) 0.9446(8) 0.4050(5) 0.065 Uiso 1 calc R
C13' C 0.0653(6) 0.8366(8) 0.4258(6) 0.067(4) Uiso 1 d .
H13' H 0.0687(6) 0.8544(8) 0.4672(6) 0.081 Uiso 1 calc R
C14' C 0.1095(5) 0.7539(7) 0.4022(5) 0.045(3) Uiso 1 d .
H14' H 0.1399(5) 0.7141(7) 0.4301(5) 0.054 Uiso 1 calc R
C15' C 0.1284(5) 0.3751(7) 0.3020(5) 0.037(3) Uiso 1 d .
C16' C 0.1303(6) 0.3515(8) 0.2378(5) 0.058(3) Uiso 1 d .
H16' H 0.1520(6) 0.3974(8) 0.1952(5) 0.069 Uiso 1 calc R
C17' C 0.0994(6) 0.2587(9) 0.2371(6) 0.071(4) Uiso 1 d .
H17' H 0.1000(6) 0.2429(9) 0.1940(6) 0.085 Uiso 1 calc R
C18' C 0.0690(6) 0.1923(9) 0.2983(6) 0.068(4) Uiso 1 d .
H18' H 0.0517(6) 0.1293(9) 0.2965(6) 0.081 Uiso 1 calc R
C19' C 0.0627(6) 0.2125(9) 0.3608(6) 0.068(4) Uiso 1 d .
H19' H 0.0390(6) 0.1661(9) 0.4026(6) 0.081 Uiso 1 calc R
C20' C 0.0923(6) 0.3047(8) 0.3633(5) 0.053(3) Uiso 1 d .
H20' H 0.0877(6) 0.3197(8) 0.4075(5) 0.064 Uiso 1 calc R
C21' C 0.3004(6) 0.3681(7) 0.2793(5) 0.042(3) Uiso 1 d .
C22' C 0.3421(6) 0.3727(8) 0.2073(5) 0.056(3) Uiso 1 d .
H22' H 0.3414(6) 0.4321(8) 0.1740(5) 0.068 Uiso 1 calc R
C23' C 0.3856(7) 0.2859(9) 0.1857(6) 0.073(4) Uiso 1 d .
H23' H 0.4164(7) 0.2881(9) 0.1382(6) 0.088 Uiso 1 calc R
C24' C 0.3820(7) 0.2004(9) 0.2340(6) 0.073(4) Uiso 1 d .
H24' H 0.4101(7) 0.1431(9) 0.2191(6) 0.088 Uiso 1 calc R
C25' C 0.3407(6) 0.1937(8) 0.3014(6) 0.066(3) Uiso 1 d .
H25' H 0.3387(6) 0.1319(8) 0.3330(6) 0.079 Uiso 1 calc R
C26' C 0.2988(6) 0.2801(8) 0.3268(5) 0.052(3) Uiso 1 d .
H26' H 0.2709(6) 0.2762(8) 0.3750(5) 0.062 Uiso 1 calc R
C27' C 0.4230(6) 0.4494(7) 0.3258(5) 0.036(3) Uiso 1 d .
C28' C 0.4877(6) 0.4205(8) 0.2704(5) 0.061(3) Uiso 1 d .
H28' H 0.4994(6) 0.4602(8) 0.2247(5) 0.073 Uiso 1 calc R
C29' C 0.5349(7) 0.3325(8) 0.2832(6) 0.067(4) Uiso 1 d .
H29' H 0.5766(7) 0.3120(8) 0.2459(6) 0.081 Uiso 1 calc R
C30' C 0.5196(7) 0.2784(8) 0.3491(6) 0.067(3) Uiso 1 d .
H30' H 0.5535(7) 0.2221(8) 0.3574(6) 0.080 Uiso 1 calc R
C31' C 0.4576(6) 0.3012(8) 0.4040(6) 0.062(3) Uiso 1 d .
H31' H 0.4474(6) 0.2605(8) 0.4493(6) 0.074 Uiso 1 calc R
C32' C 0.4090(6) 0.3869(7) 0.3917(5) 0.049(3) Uiso 1 d .
H32' H 0.3653(6) 0.4027(7) 0.4296(5) 0.059 Uiso 1 calc R
C33' C 0.4882(7) 0.6198(8) 0.3395(6) 0.056(3) Uiso 1 d .
C34' C 0.5640(9) 0.6354(10) 0.2887(8) 0.117(5) Uiso 1 d .
H34' H 0.5710(9) 0.6517(10) 0.2398(8) 0.140 Uiso 1 calc R
C35' C 0.6360(9) 0.6228(11) 0.3219(8) 0.125(6) Uiso 1 d .
H35' H 0.6915(9) 0.6253(11) 0.2934(8) 0.150 Uiso 1 calc R
C36' C 0.6182(9) 0.6088(10) 0.3890(8) 0.106(5) Uiso 1 d .
H36' H 0.6640(9) 0.6025(10) 0.4067(8) 0.127 Uiso 1 calc R
C37' C 0.5473(10) 0.6023(11) 0.4355(8) 0.126(6) Uiso 1 d .
H37' H 0.5409(10) 0.5923(11) 0.4841(8) 0.152 Uiso 1 calc R
C38' C 0.4798(8) 0.6112(9) 0.4080(7) 0.094(4) Uiso 1 d .
H38' H 0.4259(8) 0.6112(9) 0.4394(7) 0.112 Uiso 1 calc R
C39' C 0.4245(6) 0.8156(8) 0.2864(6) 0.058(3) Uiso 1 d .
C40' C 0.4724(9) 0.8471(12) 0.2193(8) 0.129(6) Uiso 1 d .
H40' H 0.4708(9) 0.8147(12) 0.1832(8) 0.155 Uiso 1 calc R
C41' C 0.5264(11) 0.9319(14) 0.2040(10) 0.186(8) Uiso 1 d .
H41' H 0.5599(11) 0.9573(14) 0.1580(10) 0.223 Uiso 1 calc R
C42' C 0.5263(8) 0.9720(11) 0.2589(8) 0.108(5) Uiso 1 d .
H42' H 0.5629(8) 1.0250(11) 0.2498(8) 0.130 Uiso 1 calc R
C43' C 0.4790(7) 0.9436(9) 0.3245(7) 0.089(4) Uiso 1 d .
H43' H 0.4798(7) 0.9763(9) 0.3607(7) 0.107 Uiso 1 calc R
C44' C 0.4274(7) 0.8611(9) 0.3369(6) 0.077(4) Uiso 1 d .
H44' H 0.3936(7) 0.8374(9) 0.3831(6) 0.092 Uiso 1 calc R
C45' C 0.2629(6) 0.8299(8) 0.2590(5) 0.043(3) Uiso 1 d .
C46' C 0.2539(6) 0.8414(8) 0.1908(5) 0.057(3) Uiso 1 d .
H46' H 0.2644(6) 0.7860(8) 0.1684(5) 0.069 Uiso 1 calc R
C47' C 0.2297(6) 0.9332(9) 0.1556(6) 0.075(4) Uiso 1 d .
H47' H 0.2223(6) 0.9411(9) 0.1106(6) 0.090 Uiso 1 calc R
C48' C 0.2178(6) 1.0092(9) 0.1906(6) 0.066(4) Uiso 1 d .
H48' H 0.2039(6) 1.0721(9) 0.1669(6) 0.079 Uiso 1 calc R
C49' C 0.2235(6) 1.0051(8) 0.2544(5) 0.058(3) Uiso 1 d .
H49' H 0.2117(6) 1.0624(8) 0.2748(5) 0.069 Uiso 1 calc R
C50' C 0.2477(6) 0.9137(7) 0.2923(5) 0.051(3) Uiso 1 d .
H50' H 0.2533(6) 0.9090(7) 0.3375(5) 0.062 Uiso 1 calc R
C1" C -0.1699(5) 0.4389(7) 0.2462(5) 0.037(3) Uiso 1 d .
C2" C -0.1292(5) 0.5271(7) 0.2415(5) 0.034(3) Uiso 1 d .
C3" C -0.1146(5) 0.6049(7) 0.1785(5) 0.032(3) Uiso 1 d .
C4" C -0.1476(5) 0.5943(7) 0.1266(5) 0.035(3) Uiso 1 d .
C4A" C -0.1944(5) 0.5096(7) 0.1310(5) 0.040(3) Uiso 1 d .
C5" C -0.2350(5) 0.5032(7) 0.0811(4) 0.025(2) Uiso 1 d .
C6" C -0.2582(6) 0.4127(8) 0.0748(5) 0.044(3) Uiso 1 d .
C7" C -0.2417(5) 0.3226(7) 0.1216(5) 0.038(3) Uiso 1 d .
C8" C -0.2166(5) 0.3299(7) 0.1783(4) 0.033(3) Uiso 1 d .
C8A" C -0.1942(5) 0.4256(7) 0.1881(5) 0.040(3) Uiso 1 d .
C9" C -0.1955(5) 0.3681(7) 0.3163(5) 0.036(3) Uiso 1 d .
C10" C -0.1378(5) 0.3205(6) 0.3493(4) 0.032(3) Uiso 1 d .
H10" H -0.0807(5) 0.3263(6) 0.3259(4) 0.038 Uiso 1 calc R
C11" C -0.1663(6) 0.2637(7) 0.4184(5) 0.054(3) Uiso 1 d .
H11" H -0.1290(6) 0.2293(7) 0.4416(5) 0.064 Uiso 1 calc R
C12" C -0.2483(7) 0.2603(8) 0.4501(6) 0.066(4) Uiso 1 d .
H12" H -0.2664(7) 0.2244(8) 0.4969(6) 0.079 Uiso 1 calc R
C13" C -0.3058(6) 0.3027(7) 0.4214(5) 0.056(3) Uiso 1 d .
H13" H -0.3624(6) 0.2961(7) 0.4467(5) 0.067 Uiso 1 calc R
C14" C -0.2798(6) 0.3591(7) 0.3505(5) 0.041(3) Uiso 1 d .
H14" H -0.3189(6) 0.3893(7) 0.3277(5) 0.049 Uiso 1 calc R
C15" C -0.0683(6) 0.6982(8) 0.1712(5) 0.046(3) Uiso 1 d .
C16" C 0.0119(6) 0.7098(8) 0.1277(5) 0.050(3) Uiso 1 d .
H16" H 0.0398(6) 0.6561(8) 0.1075(5) 0.060 Uiso 1 calc R
C17" C 0.0532(7) 0.8034(8) 0.1131(5) 0.066(3) Uiso 1 d .
H17" H 0.1090(7) 0.8113(8) 0.0857(5) 0.079 Uiso 1 calc R
C18" C 0.0082(7) 0.8808(9) 0.1405(6) 0.075(4) Uiso 1 d .
H18" H 0.0331(7) 0.9439(9) 0.1294(6) 0.090 Uiso 1 calc R
C19" C -0.0703(6) 0.8700(8) 0.1828(5) 0.061(3) Uiso 1 d .
H19" H -0.0981(6) 0.9248(8) 0.2016(5) 0.073 Uiso 1 calc R
C20" C -0.1117(7) 0.7778(8) 0.1994(5) 0.063(3) Uiso 1 d .
H20" H -0.1668(7) 0.7705(8) 0.2286(5) 0.075 Uiso 1 calc R
C21" C -0.1207(6) 0.6696(7) 0.0566(5) 0.043(3) Uiso 1 d .
C22" C -0.0661(6) 0.6302(8) 0.0027(5) 0.049(3) Uiso 1 d .
H22" H -0.0530(6) 0.5612(8) 0.0093(5) 0.059 Uiso 1 calc R
C23" C -0.0293(7) 0.6955(8) -0.0639(6) 0.069(4) Uiso 1 d .
H23" H 0.0100(7) 0.6710(8) -0.1008(6) 0.083 Uiso 1 calc R
C24" C -0.0538(6) 0.7968(8) -0.0721(6) 0.062(3) Uiso 1 d .
H24" H -0.0315(6) 0.8405(8) -0.1156(6) 0.074 Uiso 1 calc R
C25" C -0.1100(6) 0.8337(8) -0.0178(5) 0.055(3) Uiso 1 d .
H25" H -0.1249(6) 0.9022(8) -0.0242(5) 0.066 Uiso 1 calc R
C26" C -0.1445(6) 0.7702(8) 0.0463(5) 0.052(3) Uiso 1 d .
H26" H -0.1840(6) 0.7952(8) 0.0828(5) 0.062 Uiso 1 calc R
C27" C -0.2673(6) 0.5973(8) 0.0436(5) 0.049(3) Uiso 1 d .
C28" C -0.2428(6) 0.6286(8) -0.0307(5) 0.053(3) Uiso 1 d .
H28" H -0.2039(6) 0.5901(8) -0.0589(5) 0.064 Uiso 1 calc R
C29" C -0.2758(6) 0.7161(8) -0.0623(6) 0.065(3) Uiso 1 d .
H29" H -0.2607(6) 0.7355(8) -0.1117(6) 0.078 Uiso 1 calc R
C30" C -0.3300(7) 0.7734(9) -0.0213(6) 0.081(4) Uiso 1 d .
H30" H -0.3514(7) 0.8325(9) -0.0435(6) 0.097 Uiso 1 calc R
C31" C -0.3552(8) 0.7487(10) 0.0521(7) 0.098(5) Uiso 1 d .
H31" H -0.3921(8) 0.7901(10) 0.0794(7) 0.118 Uiso 1 calc R
C32" C -0.3226(7) 0.6575(9) 0.0841(6) 0.080(4) Uiso 1 d .
H32" H -0.3390(7) 0.6378(9) 0.1335(6) 0.096 Uiso 1 calc R
C33" C -0.2989(6) 0.4050(7) 0.0188(5) 0.048(3) Uiso 1 d .
C34" C -0.2433(7) 0.3854(8) -0.0450(6) 0.079(4) Uiso 1 d .
H34" H -0.1860(7) 0.3775(8) -0.0512(6) 0.094 Uiso 1 calc R
C35" C -0.2785(8) 0.3783(8) -0.0996(6) 0.083(4) Uiso 1 d .
H35" H -0.2444(8) 0.3678(8) -0.1438(6) 0.100 Uiso 1 calc R
C36" C -0.3614(8) 0.3868(9) -0.0866(7) 0.097(5) Uiso 1 d .
H36" H -0.3834(8) 0.3804(9) -0.1228(7) 0.117 Uiso 1 calc R
C37" C -0.4142(8) 0.4035(9) -0.0270(6) 0.087(4) Uiso 1 d .
H37" H -0.4715(8) 0.4083(9) -0.0210(6) 0.104 Uiso 1 calc R
C38" C -0.3808(7) 0.4145(8) 0.0294(6) 0.067(4) Uiso 1 d .
H38" H -0.4162(7) 0.4279(8) 0.0723(6) 0.081 Uiso 1 calc R
C39" C -0.2480(6) 0.2222(7) 0.1017(5) 0.044(3) Uiso 1 d .
C40" C -0.1746(7) 0.1677(8) 0.0809(5) 0.065(3) Uiso 1 d .
H40" H -0.1233(7) 0.1931(8) 0.0781(5) 0.078 Uiso 1 calc R
C41" C -0.1795(7) 0.0708(9) 0.0635(5) 0.079(4) Uiso 1 d .
H41" H -0.1326(7) 0.0288(9) 0.0531(5) 0.095 Uiso 1 calc R
C42" C -0.2541(8) 0.0436(10) 0.0630(6) 0.086(4) Uiso 1 d .
H42" H -0.2572(8) -0.0177(10) 0.0498(6) 0.103 Uiso 1 calc R
C43" C -0.3232(8) 0.0965(9) 0.0796(6) 0.084(4) Uiso 1 d .
H43" H -0.3729(8) 0.0743(9) 0.0764(6) 0.101 Uiso 1 calc R
C44" C -0.3215(7) 0.1857(8) 0.1021(5) 0.062(3) Uiso 1 d .
H44" H -0.3712(7) 0.2213(8) 0.1176(5) 0.074 Uiso 1 calc R
C45" C -0.2043(5) 0.2337(7) 0.2264(4) 0.032(3) Uiso 1 d .
C46" C -0.1290(6) 0.2007(8) 0.2337(5) 0.049(3) Uiso 1 d .
H46" H -0.0835(6) 0.2438(8) 0.2128(5) 0.059 Uiso 1 calc R
C47" C -0.1168(7) 0.1048(8) 0.2713(5) 0.062(3) Uiso 1 d .
H47" H -0.0637(7) 0.0823(8) 0.2739(5) 0.074 Uiso 1 calc R
C48" C -0.1847(6) 0.0449(8) 0.3040(5) 0.060(3) Uiso 1 d .
H48" H -0.1780(6) -0.0181(8) 0.3316(5) 0.071 Uiso 1 calc R
C49" C -0.2613(7) 0.0736(8) 0.2979(5) 0.061(3) Uiso 1 d .
H49" H -0.3065(7) 0.0300(8) 0.3197(5) 0.073 Uiso 1 calc R
C50" C -0.2720(6) 0.1676(8) 0.2593(5) 0.051(3) Uiso 1 d .
H50" H -0.3248(6) 0.1878(8) 0.2548(5) 0.061 Uiso 1 calc R

loop_
_atom_type_symbol
_atom_type_description
_atom_type_scat_dispersion_real
_atom_type_scat_dispersion_imag
_atom_type_scat_source
C C 0.0033 0.0016 'International Tables Vol C Tables 4.2.6.8 and 6.1.1.4'
H H 0.0000 0.0000 'International Tables Vol C Tables 4.2.6.8 and 6.1.1.4'
N N 0.0061 0.0033 'International Tables Vol C Tables 4.2.6.8 and 6.1.1.4'
O O 0.0106 0.0060 'International Tables Vol C Tables 4.2.6.8 and 6.1.1.4'
Br Br -0.2901 2.4595 'International Tables Vol C Tables 4.2.6.8 and 6.1.1.4'

loop_
_geom_angle_atom_site_label_1
_geom_angle_atom_site_label_2
_geom_angle_atom_site_label_3
_geom_angle
_geom_angle_publ_flag
Br1 C1 C2 118.1(7) yes
Br1 C1 C6 118.8(7) yes
C2 C1 C6 123.1(8) yes
C1 C2 C3 118.9(9) yes
C2 C3 C4 117.3(8) yes
C2 C3 C2' 120.4(8) yes
C4 C3 C2' 122.2(8) yes
C3 C4 C5 123.4(8) yes
C4 C5 C6 118.1(8) yes
C4 C5 C2" 120.1(8) yes
C6 C5 C2" 121.8(8) yes
C1 C6 C5 119.1(9) yes
C2' C1' C8A' 119.8(8) yes
C2' C1' C9' 121.3(8) yes
C8A' C1' C9' 118.5(8) yes
C1' C2' C3 120.4(8) yes
C1' C2' C3' 119.9(8) yes
C3 C2' C3' 119.7(8) yes
C4' C3' C2' 120.7(9) yes
C4' C3' C15' 119.9(9) yes
C2' C3' C15' 119.2(8) yes
C3' C4' C4A' 120.9(9) yes
C3' C4' C21' 117.4(8) yes
C4A' C4' C21' 121.4(8) yes
C4' C4A' C5' 125.0(9) yes
C4' C4A' C8A' 119.0(8) yes
C5' C4A' C8A' 116.0(8) yes
C6' C5' C4A' 121.6(9) yes
C6' C5' C27' 114.2(8) yes
C4A' C5' C27' 124.0(8) yes
C5' C6' C7' 119.8(9) yes
C5' C6' C33' 119.6(9) yes
C7' C6' C33' 120.6(9) yes
C6' C7' C8' 119.9(9) yes
C6' C7' C39' 116.5(9) yes
C8' C7' C39' 123.6(9) yes
C7' C8' C8A' 120.2(9) yes
C7' C8' C45' 118.9(9) yes
C8A' C8' C45' 120.0(8) yes
C1' C8A' C4A' 117.8(8) yes
C1' C8A' C8' 123.0(8) yes
C4A' C8A' C8' 119.3(8) yes
C1' C9' C10' 121.7(8) yes
C1' C9' C14' 120.9(9) yes
C10' C9' C14' 117.3(9) yes
C9' C10' C11' 119.9(10) yes
C10' C11' C12' 119.8(11) yes
C11' C12' C13' 120.8(11) yes
C12' C13' C14' 118.8(11) yes
C9' C14' C13' 123.2(10) yes
C3' C15' C16' 121.0(9) yes
C3' C15' C20' 121.9(9) yes
C16' C15' C20' 116.8(10) yes
C15' C16' C17' 119.7(10) yes
C16' C17' C18' 120.0(11) yes
C17' C18' C19' 122.7(12) yes
C18' C19' C20' 118.6(12) yes
C15' C20' C19' 122.1(10) yes
C4' C21' C22' 116.3(9) yes
C4' C21' C26' 123.3(8) yes
C22' C21' C26' 120.1(10) yes
C21' C22' C23' 118.8(10) yes
C22' C23' C24' 119.2(11) yes
C23' C24' C25' 122.8(12) yes
C24' C25' C26' 120.5(11) yes
C21' C26' C25' 118.5(9) yes
C5' C27' C28' 120.8(9) yes
C5' C27' C32' 122.7(8) yes
C28' C27' C32' 116.5(9) yes
C27' C28' C29' 120.4(10) yes
C28' C29' C30' 119.4(11) yes
C29' C30' C31' 122.9(12) yes
C30' C31' C32' 118.3(11) yes
C27' C32' C31' 122.4(10) yes
C6' C33' C34' 118.4(11) yes
C6' C33' C38' 118.6(10) yes
C34' C33' C38' 122.3(12) yes
C33' C34' C35' 111.5(13) yes
C34' C35' C36' 118.3(15) yes
C35' C36' C37' 129.5(17) yes
C36' C37' C38' 114.4(15) yes
C33' C38' C37' 123.2(13) yes
C7' C39' C40' 115.6(12) yes
C7' C39' C44' 124.0(11) yes
C40' C39' C44' 120.3(13) yes
C39' C40' C41' 118.7(16) yes
C40' C41' C42' 116.6(18) yes
C41' C42' C43' 125.7(17) yes
C42' C43' C44' 115.7(13) yes
C39' C44' C43' 122.9(12) yes
C8' C45' C46' 119.1(9) yes
C8' C45' C50' 121.7(9) yes
C46' C45' C50' 119.0(10) yes
C45' C46' C47' 121.8(11) yes
C46' C47' C48' 115.2(11) yes
C47' C48' C49' 127.1(12) yes
C48' C49' C50' 119.7(11) yes
C45' C50' C49' 117.1(9) yes
C2" C1" C8A" 119.3(9) yes
C2" C1" C9" 118.1(8) yes
C8A" C1" C9" 122.1(9) yes
C1" C2" C5 120.6(8) yes
C1" C2" C3" 120.3(9) yes
C5 C2" C3" 118.8(8) yes
C2" C3" C4" 118.5(9) yes
C2" C3" C15" 121.2(8) yes
C4" C3" C15" 120.2(9) yes
C3" C4" C4A" 123.3(9) yes
C3" C4" C21" 117.1(9) yes
C4A" C4" C21" 118.9(8) yes
C4" C4A" C5" 123.2(9) yes
C4" C4A" C8A" 116.1(9) yes
C5" C4A" C8A" 120.6(9) yes
C4A" C5" C6" 121.0(9) yes
C4A" C5" C27" 119.4(9) yes
C6" C5" C27" 118.7(8) yes
C5" C6" C7" 118.9(9) yes
C5" C6" C33" 121.1(9) yes
C7" C6" C33" 119.9(9) yes
C8" C7" C6" 120.1(9) yes
C8" C7" C39" 122.5(9) yes
C6" C7" C39" 117.3(8) yes
C7" C8" C8A" 121.7(9) yes
C7" C8" C45" 117.4(9) yes
C8A" C8" C45" 120.6(8) yes
C1" C8A" C4A" 120.3(9) yes
C1" C8A" C8" 124.7(9) yes
C4A" C8A" C8" 114.9(8) yes
C1" C9" C10" 121.9(8) yes
C1" C9" C14" 117.1(8) yes
C10" C9" C14" 120.7(9) yes
C9" C10" C11" 119.0(9) yes
C10" C11" C12" 118.0(10) yes
C11" C12" C13" 125.7(11) yes
C12" C13" C14" 118.2(10) yes
C9" C14" C13" 118.3(9) yes
C3" C15" C16" 119.7(9) yes
C3" C15" C20" 118.7(9) yes
C16" C15" C20" 120.8(10) yes
C15" C16" C17" 120.3(10) yes
C16" C17" C18" 117.4(11) yes
C17" C18" C19" 122.4(12) yes
C18" C19" C20" 121.2(11) yes
C15" C20" C19" 117.8(10) yes
C4" C21" C22" 113.8(9) yes
C4" C21" C26" 125.1(9) yes
C22" C21" C26" 121.0(10) yes
C21" C22" C23" 119.4(10) yes
C22" C23" C24" 117.9(10) yes
C23" C24" C25" 121.4(11) yes
C24" C25" C26" 120.2(10) yes
C21" C26" C25" 120.0(10) yes
C5" C27" C28" 123.3(9) yes
C5" C27" C32" 118.2(9) yes
C28" C27" C32" 118.4(10) yes
C27" C28" C29" 120.5(10) yes
C28" C29" C30" 119.7(11) yes
C29" C30" C31" 123.0(13) yes
C30" C31" C32" 117.0(13) yes
C27" C32" C31" 121.4(11) yes
C6" C33" C34" 114.6(9) yes
C6" C33" C38" 122.7(10) yes
C34" C33" C38" 122.7(11) yes
C33" C34" C35" 116.8(11) yes
C34" C35" C36" 118.8(12) yes
C35" C36" C37" 125.0(14) yes
C36" C37" C38" 118.1(13) yes
C33" C38" C37" 118.6(11) yes
C7" C39" C40" 117.4(9) yes
C7" C39" C44" 122.9(9) yes
C40" C39" C44" 119.7(10) yes
C39" C40" C41" 118.2(10) yes
C40" C41" C42" 117.2(12) yes
C41" C42" C43" 124.9(13) yes
C42" C43" C44" 119.0(13) yes
C39" C44" C43" 120.6(11) yes
C8" C45" C46" 123.2(9) yes
C8" C45" C50" 118.8(8) yes
C46" C45" C50" 117.5(9) yes
C45" C46" C47" 122.4(10) yes
C46" C47" C48" 117.9(10) yes
C47" C48" C49" 122.3(11) yes
C48" C49" C50" 119.1(11) yes
C45" C50" C49" 120.8(10) yes
C1 C2 H2 120.6(5) ?
C3 C2 H2 120.6(5) ?
C3 C4 H4 118.3(5) ?
C5 C4 H4 118.3(5) ?
C1 C6 H6 120.4(5) ?
C5 C6 H6 120.4(5) ?
C9' C10' H10' 120.0(6) ?
C11' C10' H10' 120.0(6) ?
C10' C11' H11' 120.1(6) ?
C12' C11' H11' 120.1(7) ?
C11' C12' H12' 119.6(6) ?
C13' C12' H12' 119.6(7) ?
C12' C13' H13' 120.6(7) ?
C14' C13' H13' 120.6(6) ?
C9' C14' H14' 118.4(6) ?
C13' C14' H14' 118.4(6) ?
C15' C16' H16' 120.1(6) ?
C17' C16' H16' 120.1(7) ?
C16' C17' H17' 120.0(7) ?
C18' C17' H17' 120.0(7) ?
C17' C18' H18' 118.7(7) ?
C19' C18' H18' 118.7(8) ?
C18' C19' H19' 120.7(8) ?
C20' C19' H19' 120.7(7) ?
C15' C20' H20' 119.0(6) ?
C19' C20' H20' 119.0(7) ?
C21' C22' H22' 120.6(6) ?
C23' C22' H22' 120.6(7) ?
C22' C23' H23' 120.4(7) ?
C24' C23' H23' 120.4(7) ?
C23' C24' H24' 118.6(7) ?
C25' C24' H24' 118.6(8) ?
C24' C25' H25' 119.8(8) ?
C26' C25' H25' 119.8(6) ?
C21' C26' H26' 120.8(6) ?
C25' C26' H26' 120.8(6) ?
C27' C28' H28' 119.8(6) ?
C29' C28' H28' 119.8(7) ?
C28' C29' H29' 120.3(7) ?
C30' C29' H29' 120.3(7) ?
C29' C30' H30' 118.5(7) ?
C31' C30' H30' 118.5(7) ?
C30' C31' H31' 120.8(7) ?
C32' C31' H31' 120.8(6) ?
C27' C32' H32' 118.8(6) ?
C31' C32' H32' 118.8(6) ?
C33' C34' H34' 124.2(8) ?
C35' C34' H34' 124.2(8) ?
C34' C35' H35' 120.8(8) ?
C36' C35' H35' 120.8(11) ?
C35' C36' H36' 115.3(11) ?
C37' C36' H36' 115.3(10) ?
C36' C37' H37' 122.8(10) ?
C38' C37' H37' 122.8(9) ?
C33' C38' H38' 118.4(8) ?
C37' C38' H38' 118.4(9) ?
C39' C40' H40' 120.6(9) ?
C41' C40' H40' 120.6(11) ?
C40' C41' H41' 121.7(11) ?
C42' C41' H41' 121.7(11) ?
C41' C42' H42' 117.2(11) ?
C43' C42' H42' 117.2(9) ?
C42' C43' H43' 122.1(9) ?
C44' C43' H43' 122.1(8) ?
C39' C44' H44' 118.6(8) ?
C43' C44' H44' 118.6(8) ?
C45' C46' H46' 119.1(6) ?
C47' C46' H46' 119.1(7) ?
C46' C47' H47' 122.4(7) ?
C48' C47' H47' 122.4(7) ?
C47' C48' H48' 116.5(7) ?
C49' C48' H48' 116.5(8) ?
C48' C49' H49' 120.1(7) ?
C50' C49' H49' 120.1(6) ?
C45' C50' H50' 121.5(6) ?
C49' C50' H50' 121.5(6) ?
C9" C10" H10" 120.5(5) ?
C11" C10" H10" 120.5(6) ?
C10" C11" H11" 121.0(6) ?
C12" C11" H11" 121.0(7) ?
C11" C12" H12" 117.1(7) ?
C13" C12" H12" 117.1(7) ?
C12" C13" H13" 120.9(7) ?
C14" C13" H13" 120.9(6) ?
C9" C14" H14" 120.9(6) ?
C13" C14" H14" 120.9(6) ?
C15" C16" H16" 119.8(6) ?
C17" C16" H16" 119.8(6) ?
C16" C17" H17" 121.3(6) ?
C18" C17" H17" 121.3(7) ?
C17" C18" H18" 118.8(7) ?
C19" C18" H18" 118.8(7) ?
C18" C19" H19" 119.4(7) ?
C20" C19" H19" 119.4(6) ?
C15" C20" H20" 121.1(6) ?
C19" C20" H20" 121.1(6) ?
C21" C22" H22" 120.3(6) ?
C23" C22" H22" 120.3(6) ?
C22" C23" H23" 121.0(6) ?
C24" C23" H23" 121.0(7) ?
C23" C24" H24" 119.3(7) ?
C25" C24" H24" 119.3(7) ?
C24" C25" H25" 119.9(7) ?
C26" C25" H25" 119.9(6) ?
C21" C26" H26" 120.0(6) ?
C25" C26" H26" 120.0(6) ?
C27" C28" H28" 119.7(6) ?
C29" C28" H28" 119.7(6) ?
C28" C29" H29" 120.2(6) ?
C30" C29" H29" 120.2(7) ?
C29" C30" H30" 118.5(7) ?
C31" C30" H30" 118.5(8) ?
C30" C31" H31" 121.5(8) ?
C32" C31" H31" 121.5(8) ?
C27" C32" H32" 119.3(7) ?
C31" C32" H32" 119.3(8) ?
C33" C34" H34" 121.6(7) ?
C35" C34" H34" 121.6(7) ?
C34" C35" H35" 120.6(7) ?
C36" C35" H35" 120.6(8) ?
C35" C36" H36" 117.5(8) ?
C37" C36" H36" 117.5(9) ?
C36" C37" H37" 121.0(9) ?
C38" C37" H37" 121.0(7) ?
C33" C38" H38" 120.7(7) ?
C37" C38" H38" 120.7(7) ?
C39" C40" H40" 120.9(6) ?
C41" C40" H40" 120.9(7) ?
C40" C41" H41" 121.4(7) ?
C42" C41" H41" 121.4(8) ?
C41" C42" H42" 117.5(8) ?
C43" C42" H42" 117.5(8) ?
C42" C43" H43" 120.5(8) ?
C44" C43" H43" 120.5(7) ?
C39" C44" H44" 119.7(6) ?
C43" C44" H44" 119.7(7) ?
C45" C46" H46" 118.8(6) ?
C47" C46" H46" 118.8(6) ?
C46" C47" H47" 121.1(6) ?
C48" C47" H47" 121.1(7) ?
C47" C48" H48" 118.9(7) ?
C49" C48" H48" 118.9(7) ?
C48" C49" H49" 120.4(7) ?
C50" C49" H49" 120.4(6) ?
C45" C50" H50" 119.6(6) ?
C49" C50" H50" 119.6(6) ?

loop_
_geom_bond_atom_site_label_1
_geom_bond_atom_site_label_2
_geom_bond_distance
_geom_bond_publ_flag
Br1 C1 1.91(1) yes
C1 C2 1.38(1) yes
C1 C6 1.37(1) yes
C2 C3 1.41(1) yes
C3 C4 1.39(1) yes
C3 C2' 1.48(1) yes
C4 C5 1.38(1) yes
C5 C6 1.40(1) yes
C5 C2" 1.49(1) yes
C1' C2' 1.38(1) yes
C1' C8A' 1.43(1) yes
C1' C9' 1.48(1) yes
C2' C3' 1.44(1) yes
C3' C4' 1.35(1) yes
C3' C15' 1.49(1) yes
C4' C4A' 1.40(1) yes
C4' C21' 1.53(1) yes
C4A' C5' 1.45(1) yes
C4A' C8A' 1.44(1) yes
C5' C6' 1.38(1) yes
C5' C27' 1.49(1) yes
C6' C7' 1.44(1) yes
C6' C33' 1.53(1) yes
C7' C8' 1.37(1) yes
C7' C39' 1.50(1) yes
C8' C8A' 1.44(1) yes
C8' C45' 1.50(1) yes
C9' C10' 1.42(1) yes
C9' C14' 1.35(1) yes
C10' C11' 1.37(1) yes
C11' C12' 1.40(1) yes
C12' C13' 1.34(1) yes
C13' C14' 1.39(1) yes
C15' C16' 1.40(1) yes
C15' C20' 1.40(1) yes
C16' C17' 1.41(1) yes
C17' C18' 1.35(1) yes
C18' C19' 1.32(1) yes
C19' C20' 1.40(1) yes
C21' C22' 1.41(1) yes
C21' C26' 1.37(1) yes
C22' C23' 1.42(1) yes
C23' C24' 1.35(1) yes
C24' C25' 1.32(1) yes
C25' C26' 1.44(1) yes
C27' C28' 1.41(1) yes
C27' C32' 1.39(1) yes
C28' C29' 1.41(1) yes
C29' C30' 1.34(1) yes
C30' C31' 1.35(1) yes
C31' C32' 1.40(1) yes
C33' C34' 1.38(1) yes
C33' C38' 1.33(1) yes
C34' C35' 1.55(2) yes
C35' C36' 1.28(2) yes
C36' C37' 1.28(2) yes
C37' C38' 1.40(2) yes
C39' C40' 1.35(2) yes
C39' C44' 1.32(1) yes
C40' C41' 1.45(2) yes
C41' C42' 1.34(2) yes
C42' C43' 1.32(1) yes
C43' C44' 1.41(1) yes
C45' C46' 1.41(1) yes
C46' C47' 1.40(1) yes
C45' C50' 1.42(1) yes
C47' C48' 1.35(1) yes
C48' C49' 1.32(1) yes
C49' C50' 1.42(1) yes
C1" C2" 1.40(1) yes
C1" C8A" 1.41(1) yes
C1" C9" 1.50(1) yes
C2" C3" 1.45(1) yes
C3" C4" 1.37(1) yes
C3" C15" 1.50(1) yes
C4" C4A" 1.42(1) yes
C4" C21" 1.53(1) yes
C4A" C5" 1.41(1) yes
C4A" C8A" 1.45(1) yes
C5" C6" 1.36(1) yes
C5" C27" 1.50(1) yes
C6" C7" 1.45(1) yes
C6" C33" 1.52(1) yes
C7" C8" 1.37(1) yes
C7" C39" 1.53(1) yes
C8" C8A" 1.46(1) yes
C8" C45" 1.50(1) yes
C9" C10" 1.39(1) yes
C9" C14" 1.39(1) yes
C10" C11" 1.41(1) yes
C11" C12" 1.34(1) yes
C12" C13" 1.32(1) yes
C13" C14" 1.43(1) yes
C15" C16" 1.37(1) yes
C15" C20" 1.39(1) yes
C16" C17" 1.43(1) yes
C17" C18" 1.37(1) yes
C18" C19" 1.34(1) yes
C19" C20" 1.41(1) yes
C21" C22" 1.38(1) yes
C21" C26" 1.39(1) yes
C22" C23" 1.44(1) yes
C23" C24" 1.40(1) yes
C24" C25" 1.38(1) yes
C25" C26" 1.38(1) yes
C27" C28" 1.41(1) yes
C27" C32" 1.39(1) yes
C28" C29" 1.39(1) yes
C29" C30" 1.36(1) yes
C30" C31" 1.39(1) yes
C31" C32" 1.43(1) yes
C33" C34" 1.41(1) yes
C33" C38" 1.34(1) yes
C34" C35" 1.43(1) yes
C35" C36" 1.35(1) yes
C36" C37" 1.32(1) yes
C37" C38" 1.46(1) yes
C39" C40" 1.40(1) yes
C39" C44" 1.37(1) yes
C40" C41" 1.45(1) yes
C41" C42" 1.35(1) yes
C42" C43" 1.32(1) yes
C43" C44" 1.39(1) yes
C45" C46" 1.36(1) yes
C45" C50" 1.42(1) yes
C46" C47" 1.40(1) yes
C47" C48" 1.37(1) yes
C48" C49" 1.36(1) yes
C49" C50" 1.38(1) yes
C2 H2 0.94 ?
C4 H4 0.94 ?
C6 H6 0.94 ?
C10' H10' 0.94 ?
C11' H11' 0.94 ?
C12' H12' 0.94 ?
C13' H13' 0.94 ?
C14' H14' 0.94 ?
C16' H16' 0.94 ?
C17' H17' 0.94 ?
C18' H18' 0.94 ?
C19' H19' 0.94 ?
C20' H20' 0.94 ?
C22' H22' 0.94 ?
C23' H23' 0.94 ?
C24' H24' 0.94 ?
C25' H25' 0.94 ?
C26' H26' 0.94 ?
C28' H28' 0.94 ?
C29' H29' 0.94 ?
C30' H30' 0.94 ?
C31' H31' 0.94 ?
C32' H32' 0.94 ?
C34' H34' 0.94 ?
C35' H35' 0.94 ?
C36' H36' 0.94 ?
C37' H37' 0.94 ?
C38' H38' 0.94 ?
C40' H40' 0.94 ?
C41' H41' 0.94 ?
C42' H42' 0.94 ?
C43' H43' 0.94 ?
C44' H44' 0.94 ?
C46' H46' 0.94 ?
C47' H47' 0.94 ?
C48' H48' 0.94 ?
C49' H49' 0.94 ?
C50' H50' 0.94 ?
C10" H10" 0.94 ?
C11" H11" 0.94 ?
C12" H12" 0.94 ?
C13" H13" 0.94 ?
C14" H14" 0.94 ?
C16" H16" 0.94 ?
C17" H17" 0.94 ?
C18" H18" 0.94 ?
C19" H19" 0.94 ?
C20" H20" 0.94 ?
C22" H22" 0.94 ?
C23" H23" 0.94 ?
C24" H24" 0.94 ?
C25" H25" 0.94 ?
C26" H26" 0.94 ?
C28" H28" 0.94 ?
C29" H29" 0.94 ?
C30" H30" 0.94 ?
C31" H31" 0.94 ?
C32" H32" 0.94 ?
C34" H34" 0.94 ?
C35" H35" 0.94 ?
C36" H36" 0.94 ?
C37" H37" 0.94 ?
C38" H38" 0.94 ?
C40" H40" 0.94 ?
C41" H41" 0.94 ?
C42" H42" 0.94 ?
C43" H43" 0.94 ?
C44" H44" 0.94 ?
C46" H46" 0.94 ?
C47" H47" 0.94 ?
C48" H48" 0.94 ?
C49" H49" 0.94 ?
C50" H50" 0.94 ?

loop_
_geom_torsion_atom_site_label_1
_geom_torsion_atom_site_label_2
_geom_torsion_atom_site_label_3
_geom_torsion_atom_site_label_4
_geom_torsion
C6 C1 C2 C3 -1.7(15)
Br1 C1 C2 C3 177.4(7)
C1 C2 C3 C4 0.3(13)
C1 C2 C3 C2' -176.8(8)
C2 C3 C4 C5 -0.3(14)
C2' C3 C4 C5 176.8(9)
C3 C4 C5 C6 1.5(14)
C3 C4 C5 C2" -178.1(8)
C2 C1 C6 C5 3.0(14)
Br1 C1 C6 C5 -176.1(7)
C4 C5 C6 C1 -2.8(13)
C2" C5 C6 C1 176.9(8)
C8A' C1' C2' C3' 1.2(13)
C9' C1' C2' C3' -171.8(8)
C8A' C1' C2' C3 178.2(7)
C9' C1' C2' C3 5.2(13)
C4 C3 C2' C1' 113.4(10)
C2 C3 C2' C1' -69.6(12)
C4 C3 C2' C3' -69.6(12)
C2 C3 C2' C3' 107.4(10)
C1' C2' C3' C4' 6.0(13)
C3 C2' C3' C4' -171.0(8)
C1' C2' C3' C15' -178.9(8)
C3 C2' C3' C15' 4.1(12)
C2' C3' C4' C4A' -1.4(13)
C15' C3' C4' C4A' -176.4(8)
C2' C3' C4' C21' -175.9(8)
C15' C3' C4' C21' 9.1(13)
C3' C4' C4A' C8A' -10.2(13)
C21' C4' C4A' C8A' 164.2(8)
C3' C4' C4A' C5' 167.3(8)
C21' C4' C4A' C5' -18.4(13)
C4' C4A' C5' C6' 177.4(8)
C8A' C4A' C5' C6' -5.0(12)
C4' C4A' C5' C27' -7.8(14)
C8A' C4A' C5' C27' 169.8(8)
C4A' C5' C6' C7' -9.8(13)
C27' C5' C6' C7' 174.9(8)
C4A' C5' C6' C33' 167.7(8)
C27' C5' C6' C33' -7.5(12)
C5' C6' C7' C8' 11.6(13)
C33' C6' C7' C8' -165.9(8)
C5' C6' C7' C39' -166.6(9)
C33' C6' C7' C39' 15.9(13)
C6' C7' C8' C8A' 1.8(13)
C39' C7' C8' C8A' 179.9(9)
C6' C7' C8' C45' -166.6(8)
C39' C7' C8' C45' 11.4(14)
C2' C1' C8A' C8' 168.7(8)
C9' C1' C8A' C8' -18.2(13)
C2' C1' C8A' C4A' -12.4(12)
C9' C1' C8A' C4A' 160.8(7)
C7' C8' C8A' C1' 162.0(8)
C45' C8' C8A' C1' -29.7(13)
C7' C8' C8A' C4A' -17.0(13)
C45' C8' C8A' C4A' 151.3(8)
C4' C4A' C8A' C1' 16.9(12)
C5' C4A' C8A' C1' -160.8(7)
C4' C4A' C8A' C8' -164.1(8)
C5' C4A' C8A' C8' 18.2(12)
C2' C1' C9' C14' 110.8(10)
C8A' C1' C9' C14' -62.2(12)
C2' C1' C9' C10' -65.6(12)
C8A' C1' C9' C10' 121.4(9)
C14' C9' C10' C11' 3.8(14)
C1' C9' C10' C11' -179.7(8)
C9' C10' C11' C12' -3.0(15)
C10' C11' C12' C13' 2.5(16)
C11' C12' C13' C14' -2.8(16)
C10' C9' C14' C13' -4.3(14)
C1' C9' C14' C13' 179.2(9)
C12' C13' C14' C9' 3.8(15)
C4' C3' C15' C16' -84.7(12)
C2' C3' C15' C16' 100.2(11)
C4' C3' C15' C20' 89.2(11)
C2' C3' C15' C20' -85.8(11)
C20' C15' C16' C17' -2.3(14)
C3' C15' C16' C17' 171.9(9)
C15' C16' C17' C18' -0.8(16)
C16' C17' C18' C19' 3.6(17)
C17' C18' C19' C20' -3.0(17)
C16' C15' C20' C19' 2.9(15)
C3' C15' C20' C19' -171.2(9)
C18' C19' C20' C15' -0.4(16)
C3' C4' C21' C26' -79.4(12)
C4A' C4' C21' C26' 106.1(11)
C3' C4' C21' C22' 94.9(10)
C4A' C4' C21' C22' -79.6(11)
C26' C21' C22' C23' -2.9(15)
C4' C21' C22' C23' -177.4(9)
C21' C22' C23' C24' 3.4(16)
C22' C23' C24' C25' -1.0(18)
C23' C24' C25' C26' -1.8(18)
C22' C21' C26' C25' 0.2(15)
C4' C21' C26' C25' 174.3(8)
C24' C25' C26' C21' 2.2(16)
C6' C5' C27' C32' 95.4(11)
C4A' C5' C27' C32' -79.7(12)
C6' C5' C27' C28' -83.7(11)
C4A' C5' C27' C28' 101.2(11)
C32' C27' C28' C29' -0.3(15)
C5' C27' C28' C29' 178.9(9)
C27' C28' C29' C30' -2.4(16)
C28' C29' C30' C31' 3.6(18)
C29' C30' C31' C32' -2.0(17)
C28' C27' C32' C31' 1.9(15)
C5' C27' C32' C31' -177.2(9)
C30' C31' C32' C27' -0.9(16)
C5' C6' C33' C38' -89.8(13)
C7' C6' C33' C38' 87.7(13)
C5' C6' C33' C34' 99.3(13)
C7' C6' C33' C34' -83.2(13)
C38' C33' C34' C35' 10.0(19)
C6' C33' C34' C35' -179.5(10)
C33' C34' C35' C36' -5.8(20)
C34' C35' C36' C37' 0.8(28)
C35' C36' C37' C38' 0.5(27)
C34' C33' C38' C37' -9.8(22)
C6' C33' C38' C37' 179.7(11)
C36' C37' C38' C33' 3.9(23)
C8' C7' C39' C44' 93.2(14)
C6' C7' C39' C44' -88.6(13)
C8' C7' C39' C40' -89.2(13)
C6' C7' C39' C40' 88.9(13)
C44' C39' C40' C41' -0.4(21)
C7' C39' C40' C41' -178.0(12)
C39' C40' C41' C42' 1.5(24)
C40' C41' C42' C43' -2.8(26)
C41' C42' C43' C44' 2.7(23)
C40' C39' C44' C43' 0.3(19)
C7' C39' C44' C43' 177.7(10)
C42' C43' C44' C39' -1.3(19)
C7' C8' C45' C46' 108.1(10)
C8A' C8' C45' C46' -60.4(12)
C7' C8' C45' C50' -67.6(12)
C8A' C8' C45' C50' 123.9(10)
C50' C45' C46' C47' -0.6(15)
C8' C45' C46' C47' -176.4(9)
C45' C46' C47' C48' 1.5(15)
C46' C47' C48' C49' -2.7(17)
C47' C48' C49' C50' 2.6(18)
C46' C45' C50' C49' 0.4(14)
C8' C45' C50' C49' 176.1(8)
C48' C49' C50' C45' -1.3(14)
C8A" C1" C2" C3" 1.8(13)
C9" C1" C2" C3" -170.4(8)
C8A" C1" C2" C5 -172.1(8)
C9" C1" C2" C5 15.6(13)
C4 C5 C2" C1" 114.4(10)
C6 C5 C2" C1" -65.2(12)
C4 C5 C2" C3" -59.6(12)
C6 C5 C2" C3" 120.8(10)
C1" C2" C3" C4" 5.6(13)
C5 C2" C3" C4" 179.7(8)
C1" C2" C3" C15" -177.6(8)
C5 C2" C3" C15" -3.6(13)
C2" C3" C4" C4A" -1.1(14)
C15" C3" C4" C4A" -177.9(8)
C2" C3" C4" C21" -171.3(8)
C15" C3" C4" C21" 11.9(13)
C3" C4" C4A" C5" 173.6(8)
C21" C4" C4A" C5" -16.4(13)
C3" C4" C4A" C8A" -10.2(13)
C21" C4" C4A" C8A" 159.8(8)
C4" C4A" C5" C6" 160.6(9)
C8A" C4A" C5" C6" -15.4(13)
C4" C4A" C5" C27" -30.7(13)
C8A" C4A" C5" C27" 153.3(8)
C4A" C5" C6" C7" 1.2(14)
C27" C5" C6" C7" -167.5(8)
C4A" C5" C6" C33" -177.4(8)
C27" C5" C6" C33" 13.8(13)
C5" C6" C7" C8" 11.0(14)
C33" C6" C7" C8" -170.4(8)
C5" C6" C7" C39" -165.0(8)
C33" C6" C7" C39" 13.6(13)
C6" C7" C8" C8A" -8.9(14)
C39" C7" C8" C8A" 166.9(8)
C6" C7" C8" C45" 177.3(8)
C39" C7" C8" C45" -6.9(13)
C2" C1" C8A" C4A" -13.8(13)
C9" C1" C8A" C4A" 158.2(8)
C2" C1" C8A" C8" 163.2(8)
C9" C1" C8A" C8" -24.8(14)
C5" C4A" C8A" C1" -166.1(8)
C4" C4A" C8A" C1" 17.7(13)
C5" C4A" C8A" C8" 16.7(12)
C4" C4A" C8A" C8" -159.6(8)
C7" C8" C8A" C1" 178.3(8)
C45" C8" C8A" C1" -8.1(14)
C7" C8" C8A" C4A" -4.6(13)
C45" C8" C8A" C4A" 169.0(8)
C2" C1" C9" C14" 111.1(10)
C8A" C1" C9" C14" -61.0(12)
C2" C1" C9" C10" -62.8(12)
C8A" C1" C9" C10" 125.2(10)
C14" C9" C10" C11" -0.5(14)
C1" C9" C10" C11" 173.1(8)
C9" C10" C11" C12" -1.8(14)
C10" C11" C12" C13" 2.6(17)
C11" C12" C13" C14" -1.0(17)
C10" C9" C14" C13" 2.1(14)
C1" C9" C14" C13" -171.9(8)
C12" C13" C14" C9" -1.4(15)
C4" C3" C15" C16" -77.7(12)
C2" C3" C15" C16" 105.6(10)
C4" C3" C15" C20" 92.0(11)
C2" C3" C15" C20" -84.7(12)
C20" C15" C16" C17" 2.5(15)
C3" C15" C16" C17" 172.0(9)
C15" C16" C17" C18" -3.7(15)
C16" C17" C18" C19" 3.5(16)
C17" C18" C19" C20" -2.1(17)
C16" C15" C20" C19" -0.9(15)
C3" C15" C20" C19" -170.5(9)
C18" C19" C20" C15" 0.7(15)
C3" C4" C21" C22" 106.0(10)
C4A" C4" C21" C22" -64.7(11)
C3" C4" C21" C26" -71.4(12)
C4A" C4" C21" C26" 118.0(11)
C26" C21" C22" C23" 3.8(15)
C4" C21" C22" C23" -173.6(8)
C21" C22" C23" C24" -2.9(15)
C22" C23" C24" C25" 1.5(16)
C23" C24" C25" C26" -0.9(16)
C24" C25" C26" C21" 1.8(15)
C22" C21" C26" C25" -3.3(15)
C4" C21" C26" C25" 173.8(9)
C6" C5" C27" C32" 112.2(11)
C4A" C5" C27" C32" -56.7(13)
C6" C5" C27" C28" -69.1(13)
C4A" C5" C27" C28" 122.0(10)
C32" C27" C28" C29" -2.2(16)
C5" C27" C28" C29" 179.2(9)
C27" C28" C29" C30" 2.1(16)
C28" C29" C30" C31" -0.4(18)
C29" C30" C31" C32" -1.1(19)
C28" C27" C32" C31" 0.6(17)
C5" C27" C32" C31" 179.3(10)
C30" C31" C32" C27" 1.0(18)
C5" C6" C33" C38" -87.4(13)
C7" C6" C33" C38" 94.0(13)
C5" C6" C33" C34" 93.5(12)
C7" C6" C33" C34" -85.1(12)
C38" C33" C34" C35" 1.4(17)
C6" C33" C34" C35" -179.5(9)
C33" C34" C35" C36" -2.3(18)
C34" C35" C36" C37" 1.4(22)
C35" C36" C37" C38" 0.4(21)
C34" C33" C38" C37" 0.4(17)
C6" C33" C38" C37" -178.6(10)
C36" C37" C38" C33" -1.4(18)
C8" C7" C39" C44" 117.1(11)
C6" C7" C39" C44" -67.0(12)
C8" C7" C39" C40" -64.6(13)
C6" C7" C39" C40" 111.3(10)
C44" C39" C40" C41" -3.2(15)
C7" C39" C40" C41" 178.5(9)
C39" C40" C41" C42" 5.5(16)
C40" C41" C42" C43" -2.7(19)
C41" C42" C43" C44" -2.5(20)
C40" C39" C44" C43" -2.1(16)
C7" C39" C44" C43" 176.2(9)
C42" C43" C44" C39" 5.0(17)
C7" C8" C45" C46" 113.7(10)
C8A" C8" C45" C46" -60.2(12)
C7" C8" C45" C50" -58.1(11)
C8A" C8" C45" C50" 128.0(9)
C50" C45" C46" C47" 0.8(14)
C8" C45" C46" C47" -171.1(9)
C45" C46" C47" C48" -2.9(15)
C46" C47" C48" C49" 3.6(15)
C47" C48" C49" C50" -2.1(16)
C48" C49" C50" C45" -0.1(15)
C46" C45" C50" C49" 0.8(14)
C8" C45" C50" C49" 173.0(8)

loop_
_cod_related_entry_id
_cod_related_entry_database
_cod_related_entry_code
1 ChemSpider 30660582
